data_1532595
loop_
_publ_author_name
'Isnard, O.'
'Long, G.J.'
'Grandjean, F.'
'Buschow, K.H.J.'
'Hautot, D.'

_publ_section_title
;
 A neutron diffraction and Mossbauer spectral study of the magnetic spin
 reorientation in Nd6 Fe13 Si
;
_journal_name_full 'Journal of Physics: Condensed Matter'
_journal_page_first 12391
_journal_page_last 12409
_journal_volume 14
_journal_year 2002
_chemical_formula_sum 'Fe13 Nd6 Si'
_chemical_name_systematic 'Nd6 Fe13 Si'
_space_group_IT_number 140
_symmetry_space_group_name_Hall '-I 4 2c'
_symmetry_space_group_name_H-M 'I 4/m c m'
_cell_angle_alpha 90
_cell_angle_beta 90
_cell_angle_gamma 90
_cell_formula_units_Z 4
_cell_length_a 8.0452
_cell_length_b 8.0452
_cell_length_c 22.772
_cell_volume 1473.923
_citation_journal_id_ASTM JCOMEL
_cod_data_source_file Isnard_JCOMEL_2002_739.cif
_cod_data_source_block Fe13Nd6Si1
_cod_original_formula_sum 'Fe13 Nd6 Si1'
_cod_database_code 1532595

loop_
_symmetry_equiv_pos_as_xyz
x,y,z
-y,x,z
-x,-y,z
y,-x,z
x,-y,-z+1/2
y,x,-z+1/2
-x,y,-z+1/2
-y,-x,-z+1/2
-x,-y,-z
y,-x,-z
x,y,-z
-y,x,-z
-x,y,z-1/2
-y,-x,z-1/2
x,-y,z-1/2
y,x,z-1/2
x+1/2,y+1/2,z+1/2
-y+1/2,x+1/2,z+1/2
-x+1/2,-y+1/2,z+1/2
y+1/2,-x+1/2,z+1/2
x+1/2,-y+1/2,-z+1
y+1/2,x+1/2,-z+1
-x+1/2,y+1/2,-z+1
-y+1/2,-x+1/2,-z+1
-x+1/2,-y+1/2,-z+1/2
y+1/2,-x+1/2,-z+1/2
x+1/2,y+1/2,-z+1/2
-y+1/2,x+1/2,-z+1/2
-x+1/2,y+1/2,z
-y+1/2,-x+1/2,z
x+1/2,-y+1/2,z
y+1/2,x+1/2,z

loop_
_atom_site_label
_atom_site_type_symbol
_atom_site_fract_x
_atom_site_fract_y
_atom_site_fract_z
_atom_site_occupancy
_atom_site_U_iso_or_equiv
Fe2 Fe 0.1783 0.6783 0.0614 1 0.0
Nd1 Nd 0 0 0.1115 1 0.0
Fe3 Fe 0.3876 0.8876 0.0974 1 0.0
Nd2 Nd 0.1663 0.6663 0.1903 1 0.0
Fe1 Fe 0.0673 0.2082 0 1 0.0
Si1 Si 0 0 0.25 1 0.0
Fe4 Fe 0 0.5 0 1 0.0
